data_7154759
loop_
_publ_author_name
'Ure, Andrew D.'
'L\'azaro, Isabel Ab\'anades'
'Cotter, Michelle'
'McDonald, Aidan R.'

_publ_section_title
;
 Synthesis and characterisation of a mesocyclic tripodal triamine ligand.
;
_journal_issue 2
_journal_name_full 'Organic &amp; biomolecular chemistry'
_journal_page_first 483
_journal_page_last 494
_journal_paper_doi 10.1039/c5ob01556a
_journal_volume 14
_journal_year 2015
_chemical_formula_moiety 'C36 H44 N3, F6 P'
_chemical_formula_sum 'C36 H44 F6 N3 P'
_chemical_formula_weight 663.71
_space_group_crystal_system monoclinic
_space_group_IT_number 14
_space_group_name_Hall '-P 2ybc'
_space_group_name_H-M_alt 'P 1 21/c 1'
_symmetry_space_group_name_Hall '-P 2ybc'
_symmetry_space_group_name_H-M 'P 1 21/c 1'
_atom_sites_solution_hydrogens mixed
_audit_creation_method SHELXL-2014/7
_audit_update_record
;
2015-07-27 deposited with the CCDC.
2015-10-13 downloaded from the CCDC.
;
_cell_angle_alpha 90
_cell_angle_beta 93.2134(9)
_cell_angle_gamma 90
_cell_formula_units_Z 4
_cell_length_a 10.9164(3)
_cell_length_b 16.2651(4)
_cell_length_c 19.0039(5)
_cell_measurement_reflns_used 9805
_cell_measurement_temperature 100(2)
_cell_measurement_theta_max 26.38
_cell_measurement_theta_min 2.45
_cell_volume 3368.96(15)
_computing_cell_refinement 'SAINT+ Ver. 8.34A (Bruker-AXS, 2013)'
_computing_data_collection 'APEX2 Ver. 2014.11-0 (Bruker-AXS, 2014)'
_computing_data_reduction 'SAINT+ Ver. 8.34A (Bruker-AXS, 2013)'
_computing_molecular_graphics 'SHELXTL (Bruker-AXS, 2008-2014)'
_computing_publication_material 'SHELXTL (Bruker-AXS, 2008-2014)'
_computing_structure_refinement 'SHELXL-2014/7 (Sheldrick, 2014)'
_computing_structure_solution 'SHELXT-2014/4 (Sheldrick, 2014)'
_diffrn_ambient_temperature 100(2)
_diffrn_detector_area_resol_mean 8.258
_diffrn_measured_fraction_theta_full 1.000
_diffrn_measured_fraction_theta_max 0.999
_diffrn_measurement_device_type 'Bruker APEX-II CCD'
_diffrn_measurement_method '\f and \w scans'
_diffrn_radiation_type MoK\a
_diffrn_radiation_wavelength 0.71073
_diffrn_reflns_av_R_equivalents 0.0212
_diffrn_reflns_av_unetI/netI 0.0072
_diffrn_reflns_laue_measured_fraction_full 1.000
_diffrn_reflns_laue_measured_fraction_max 0.999
_diffrn_reflns_limit_h_max 13
_diffrn_reflns_limit_h_min -13
_diffrn_reflns_limit_k_max 20
_diffrn_reflns_limit_k_min -20
_diffrn_reflns_limit_l_max 23
_diffrn_reflns_limit_l_min -23
_diffrn_reflns_number 122896
_diffrn_reflns_point_group_measured_fraction_full 1.000
_diffrn_reflns_point_group_measured_fraction_max 0.999
_diffrn_reflns_theta_full 25.242
_diffrn_reflns_theta_max 26.401
_diffrn_reflns_theta_min 1.649
_diffrn_source 'micro-focus sealed tube'
_exptl_absorpt_coefficient_mu 0.145
_exptl_absorpt_correction_T_max 0.7454
_exptl_absorpt_correction_T_min 0.7183
_exptl_absorpt_correction_type multi-scan
_exptl_absorpt_process_details 'SADABS-2014/5 (Bruker, 2014)'
_exptl_crystal_colour yellow
_exptl_crystal_density_diffrn 1.309
_exptl_crystal_description needle
_exptl_crystal_F_000 1400
_exptl_crystal_size_max 0.330
_exptl_crystal_size_mid 0.170
_exptl_crystal_size_min 0.170
_refine_diff_density_max 0.609
_refine_diff_density_min -0.425
_refine_diff_density_rms 0.047
_refine_ls_extinction_method none
_refine_ls_goodness_of_fit_ref 1.059
_refine_ls_hydrogen_treatment mixed
_refine_ls_matrix_type full
_refine_ls_number_parameters 451
_refine_ls_number_reflns 6919
_refine_ls_number_restraints 0
_refine_ls_restrained_S_all 1.059
_refine_ls_R_factor_all 0.0533
_refine_ls_R_factor_gt 0.0482
_refine_ls_shift/su_max 0.001
_refine_ls_shift/su_mean 0.000
_refine_ls_structure_factor_coef Fsqd
_refine_ls_weighting_details 'w=1/[\s^2^(Fo^2^)+(0.0501P)^2^+2.8317P] where P=(Fo^2^+2Fc^2^)/3'
_refine_ls_weighting_scheme calc
_refine_ls_wR_factor_gt 0.1204
_refine_ls_wR_factor_ref 0.1252
_reflns_Friedel_coverage 0.000
_reflns_number_gt 6244
_reflns_number_total 6919
_reflns_threshold_expression 'I > 2\s(I)'
_cod_data_source_file c5ob01556a2.cif
_cod_data_source_block tcd248
_cod_depositor_comments 'Adding full bibliography for 7154759--7154762.cif.'
_cod_database_code 7154759
_shelx_shelxl_version_number 2014/7
_shelx_space_group_comment
; 
The symmetry employed for this shelxl refinement is uniquely defined 
by the following loop, which should always be used as a source of 
symmetry information in preference to the above space-group names. 
They are only intended as comments. 
;
_shelx_estimated_absorpt_t_min 0.954
_shelx_estimated_absorpt_t_max 0.976

loop_
_space_group_symop_operation_xyz
'x, y, z'
'-x, y+1/2, -z+1/2'
'-x, -y, -z'
'x, -y-1/2, z-1/2'

loop_
_atom_site_label
_atom_site_type_symbol
_atom_site_fract_x
_atom_site_fract_y
_atom_site_fract_z
_atom_site_U_iso_or_equiv
_atom_site_adp_type
_atom_site_occupancy
_atom_site_site_symmetry_order
_atom_site_calc_flag
_atom_site_refinement_flags_posn
_atom_site_refinement_flags_adp
_atom_site_refinement_flags_occupancy
_atom_site_disorder_assembly
_atom_site_disorder_group
C1 C 0.23107(14) 0.58765(10) 0.68575(8) 0.0219(3) Uani 1 1 d . . . . .
H1A H 0.2164 0.5377 0.6576 0.033 Uiso 1 1 calc R U . . .
H1B H 0.3196 0.5957 0.6946 0.033 Uiso 1 1 calc R U . . .
H1C H 0.1961 0.6351 0.6600 0.033 Uiso 1 1 calc R U . . .
C2 C 0.17051(14) 0.57894(9) 0.75593(8) 0.0213(3) Uani 1 1 d . . . . .
C3 C 0.03044(14) 0.56617(10) 0.74329(9) 0.0270(3) Uani 1 1 d . . . . .
H3A H -0.0061 0.5594 0.7894 0.032 Uiso 1 1 calc R U . . .
H3B H -0.0056 0.6162 0.7209 0.032 Uiso 1 1 calc R U . . .
C5 C -0.05260(16) 0.51957(11) 0.62825(9) 0.0297(4) Uani 1 1 d . . . . .
H5A H 0.0031 0.5606 0.6086 0.036 Uiso 1 1 calc R U . . .
H5B H -0.1336 0.5460 0.6325 0.036 Uiso 1 1 calc R U . . .
C6 C -0.06639(15) 0.44738(11) 0.57858(9) 0.0277(3) Uani 1 1 d . . . . .
C7 C 0.02683(17) 0.38943(12) 0.57445(10) 0.0324(4) Uani 1 1 d . . . . .
H7 H 0.1013 0.3966 0.6021 0.039 Uiso 1 1 calc R U . . .
C8 C 0.01263(18) 0.32150(12) 0.53067(10) 0.0364(4) Uani 1 1 d . . . . .
H8 H 0.0768 0.2823 0.5288 0.044 Uiso 1 1 calc R U . . .
C9 C -0.09548(18) 0.31074(12) 0.48949(10) 0.0357(4) Uani 1 1 d . . . . .
H9 H -0.1056 0.2642 0.4596 0.043 Uiso 1 1 calc R U . . .
C10 C -0.18784(17) 0.36820(13) 0.49240(9) 0.0348(4) Uani 1 1 d . . . . .
H10 H -0.2618 0.3613 0.4642 0.042 Uiso 1 1 calc R U . . .
C11 C -0.17338(16) 0.43612(12) 0.53624(9) 0.0304(4) Uani 1 1 d . . . . .
H11 H -0.2374 0.4755 0.5374 0.036 Uiso 1 1 calc R U . . .
C12 C -0.08800(16) 0.43769(11) 0.73291(10) 0.0304(4) Uani 1 1 d . . . . .
H12A H -0.1286 0.4013 0.6969 0.036 Uiso 1 1 calc R U . . .
H12B H -0.1523 0.4698 0.7552 0.036 Uiso 1 1 calc R U . . .
C13 C -0.01893(16) 0.38604(11) 0.78815(10) 0.0309(4) Uani 1 1 d . . . . .
C14 C 0.05810(17) 0.32354(11) 0.76730(10) 0.0334(4) Uani 1 1 d . . . . .
H14 H 0.0595 0.3098 0.7188 0.040 Uiso 1 1 calc R U . . .
C15 C 0.13307(19) 0.28087(12) 0.81619(11) 0.0406(4) Uani 1 1 d . . . . .
H15 H 0.1850 0.2382 0.8011 0.049 Uiso 1 1 calc R U . . .
C16 C 0.1319(2) 0.30068(14) 0.88710(12) 0.0453(5) Uani 1 1 d . . . . .
H16 H 0.1855 0.2732 0.9205 0.054 Uiso 1 1 calc R U . . .
C17 C 0.0529(2) 0.36030(14) 0.90916(11) 0.0430(5) Uani 1 1 d . . . . .
H17 H 0.0504 0.3726 0.9579 0.052 Uiso 1 1 calc R U . . .
C18 C -0.02353(18) 0.40279(12) 0.86014(10) 0.0364(4) Uani 1 1 d . . . . .
H18 H -0.0788 0.4431 0.8758 0.044 Uiso 1 1 calc R U . . .
C19 C 0.22013(14) 0.50217(10) 0.79526(8) 0.0234(3) Uani 1 1 d . . . . .
H19A H 0.1666 0.4901 0.8344 0.028 Uiso 1 1 calc R U . . .
H19B H 0.2147 0.4548 0.7625 0.028 Uiso 1 1 calc R U . . .
C21 C 0.43353(17) 0.44089(11) 0.80195(10) 0.0317(4) Uani 1 1 d . . . . .
H21A H 0.5160 0.4476 0.8256 0.038 Uiso 1 1 calc R U . . .
H21B H 0.4000 0.3877 0.8173 0.038 Uiso 1 1 calc R U . . .
C22 C 0.44580(15) 0.43847(10) 0.72386(9) 0.0281(4) Uani 1 1 d . . . . .
C23 C 0.37629(16) 0.38412(10) 0.68088(9) 0.0281(4) Uani 1 1 d . . . . .
H23 H 0.3197 0.3480 0.7013 0.034 Uiso 1 1 calc R U . . .
C24 C 0.38921(17) 0.38245(11) 0.60882(10) 0.0327(4) Uani 1 1 d . . . . .
H24 H 0.3417 0.3453 0.5799 0.039 Uiso 1 1 calc R U . . .
C25 C 0.4714(2) 0.43494(13) 0.57900(11) 0.0420(5) Uani 1 1 d . . . . .
H25 H 0.4804 0.4340 0.5296 0.050 Uiso 1 1 calc R U . . .
C26 C 0.5409(2) 0.48899(13) 0.62131(12) 0.0463(5) Uani 1 1 d . . . . .
H26 H 0.5967 0.5253 0.6006 0.056 Uiso 1 1 calc R U . . .
C27 C 0.52928(17) 0.49027(12) 0.69345(11) 0.0368(4) Uani 1 1 d . . . . .
H27 H 0.5784 0.5266 0.7222 0.044 Uiso 1 1 calc R U . . .
C28 C 0.18680(14) 0.65938(10) 0.79887(9) 0.0248(3) Uani 1 1 d . . . . .
H28A H 0.1634 0.7064 0.7679 0.030 Uiso 1 1 calc R U . . .
H28B H 0.1300 0.6585 0.8377 0.030 Uiso 1 1 calc R U . . .
C30 C 0.36527(16) 0.75295(10) 0.80880(9) 0.0289(4) Uani 1 1 d . . . . .
H30A H 0.4397 0.7645 0.8394 0.035 Uiso 1 1 calc R U . . .
H30B H 0.3047 0.7967 0.8170 0.035 Uiso 1 1 calc R U . . .
C31 C 0.39805(15) 0.75587(10) 0.73288(9) 0.0256(3) Uani 1 1 d . . . . .
C32 C 0.50362(15) 0.71651(10) 0.71189(9) 0.0267(3) Uani 1 1 d . . . . .
H32 H 0.5552 0.6883 0.7458 0.032 Uiso 1 1 calc R U . . .
C33 C 0.53385(18) 0.71818(12) 0.64195(10) 0.0345(4) Uani 1 1 d . . . . .
H33 H 0.6056 0.6909 0.6282 0.041 Uiso 1 1 calc R U . . .
C34 C 0.4593(2) 0.75982(13) 0.59181(10) 0.0430(5) Uani 1 1 d . . . . .
H34 H 0.4796 0.7607 0.5439 0.052 Uiso 1 1 calc R U . . .
C35 C 0.3557(2) 0.79967(12) 0.61242(11) 0.0435(5) Uani 1 1 d . . . . .
H35 H 0.3049 0.8284 0.5785 0.052 Uiso 1 1 calc R U . . .
C36 C 0.32534(17) 0.79813(11) 0.68211(11) 0.0347(4) Uani 1 1 d . . . . .
H36 H 0.2540 0.8262 0.6956 0.042 Uiso 1 1 calc R U . . .
C37 C 0.31945(18) 0.66645(12) 0.90727(9) 0.0326(4) Uani 1 1 d . . . . .
H37A H 0.2645 0.7083 0.9264 0.039 Uiso 1 1 calc R U . . .
H37B H 0.4041 0.6785 0.9257 0.039 Uiso 1 1 calc R U . . .
C38 C 0.28223(19) 0.58170(13) 0.93283(9) 0.0377(4) Uani 1 1 d . . . . .
H38A H 0.2900 0.5809 0.9850 0.045 Uiso 1 1 calc R U . . .
H38B H 0.1948 0.5723 0.9183 0.045 Uiso 1 1 calc R U . . .
C39 C 0.35773(19) 0.51202(12) 0.90503(9) 0.0347(4) Uani 1 1 d . . . . .
H39A H 0.3275 0.4592 0.9233 0.042 Uiso 1 1 calc R U . . .
H39B H 0.4443 0.5186 0.9226 0.042 Uiso 1 1 calc R U . . .
F1 F 0.58393(11) 0.62040(10) 0.86118(7) 0.0594(4) Uani 1 1 d . . . . .
F2 F 0.86868(12) 0.60497(9) 0.91029(8) 0.0563(4) Uani 1 1 d . . . . .
F3A F 0.7145(2) 0.51173(16) 0.88665(19) 0.0480(7) Uani 0.5 1 d . . P A 1
F4A F 0.6869(4) 0.6132(3) 0.96387(16) 0.0661(11) Uani 0.5 1 d . . P B 1
F5A F 0.7339(5) 0.7078(3) 0.8797(4) 0.0644(19) Uani 0.5 1 d . . P B 1
F6A F 0.7580(3) 0.6039(2) 0.80333(18) 0.0388(8) Uani 0.5 1 d . . P B 1
F3B F 0.6995(5) 0.5296(4) 0.9195(3) 0.0737(11) Uani 0.42 1 d . . P B 2
F4B F 0.7030(6) 0.6544(4) 0.9641(3) 0.0737(11) Uani 0.42 1 d . . P B 2
F5B F 0.7559(10) 0.7073(7) 0.8649(6) 0.0737(11) Uani 0.42 1 d . . P B 2
F6B F 0.7543(8) 0.5831(5) 0.8157(4) 0.0737(11) Uani 0.42 1 d . . P B 2
F3C F 0.6870(12) 0.5523(11) 0.9471(8) 0.0278(15) Uiso 0.08 1 d . . P B 3
F4C F 0.7250(12) 0.6901(9) 0.9549(7) 0.0278(15) Uiso 0.08 1 d . . P C 3
F5C F 0.7666(13) 0.6936(9) 0.8367(8) 0.0278(15) Uiso 0.08 1 d . . P B 3
F6C F 0.7402(12) 0.5513(9) 0.8323(8) 0.0278(15) Uiso 0.08 1 d . . P B 3
N4 N -0.00333(12) 0.49446(9) 0.69858(7) 0.0260(3) Uani 1 1 d . . . . .
N20 N 0.35156(13) 0.50937(9) 0.82525(7) 0.0245(3) Uani 1 1 d . . . . .
N29 N 0.31364(12) 0.67271(8) 0.82926(7) 0.0242(3) Uani 1 1 d . . . . .
P1 P 0.72693(4) 0.61443(3) 0.88690(3) 0.03412(13) Uani 1 1 d . . . . .
H20 H 0.3778(19) 0.5593(14) 0.8124(11) 0.031(5) Uiso 1 1 d . . . . .

loop_
_atom_site_aniso_label
_atom_site_aniso_U_11
_atom_site_aniso_U_22
_atom_site_aniso_U_33
_atom_site_aniso_U_23
_atom_site_aniso_U_13
_atom_site_aniso_U_12
C1 0.0227(7) 0.0204(7) 0.0224(7) -0.0003(6) -0.0006(6) -0.0001(6)
C2 0.0193(7) 0.0208(7) 0.0240(8) -0.0034(6) 0.0011(6) -0.0011(6)
C3 0.0201(8) 0.0264(8) 0.0346(9) -0.0076(7) 0.0019(6) -0.0017(6)
C5 0.0240(8) 0.0287(9) 0.0357(9) -0.0020(7) -0.0045(7) -0.0007(7)
C6 0.0257(8) 0.0301(9) 0.0270(8) 0.0006(7) -0.0001(6) -0.0050(7)
C7 0.0291(9) 0.0366(10) 0.0308(9) -0.0028(7) -0.0044(7) 0.0005(7)
C8 0.0390(10) 0.0389(10) 0.0313(9) -0.0033(8) 0.0011(8) 0.0048(8)
C9 0.0430(10) 0.0384(10) 0.0260(9) -0.0077(7) 0.0043(7) -0.0073(8)
C10 0.0301(9) 0.0507(11) 0.0235(8) -0.0054(8) -0.0004(7) -0.0092(8)
C11 0.0248(8) 0.0403(10) 0.0261(8) -0.0008(7) 0.0008(6) -0.0010(7)
C12 0.0242(8) 0.0322(9) 0.0349(9) -0.0067(7) 0.0029(7) -0.0084(7)
C13 0.0276(8) 0.0312(9) 0.0340(9) -0.0006(7) 0.0036(7) -0.0138(7)
C14 0.0340(9) 0.0281(9) 0.0384(10) -0.0019(7) 0.0050(8) -0.0111(7)
C15 0.0407(11) 0.0303(9) 0.0512(12) 0.0066(8) 0.0065(9) -0.0062(8)
C16 0.0464(12) 0.0432(11) 0.0463(12) 0.0160(9) 0.0028(9) -0.0072(9)
C17 0.0493(12) 0.0476(12) 0.0323(10) 0.0077(9) 0.0048(8) -0.0177(10)
C18 0.0363(10) 0.0363(10) 0.0373(10) -0.0020(8) 0.0095(8) -0.0140(8)
C19 0.0244(8) 0.0225(7) 0.0232(7) -0.0004(6) 0.0013(6) -0.0042(6)
C21 0.0345(9) 0.0243(8) 0.0352(9) 0.0004(7) -0.0083(7) 0.0072(7)
C22 0.0258(8) 0.0225(8) 0.0357(9) -0.0024(7) -0.0030(7) 0.0091(6)
C23 0.0273(8) 0.0212(8) 0.0354(9) 0.0012(7) -0.0010(7) 0.0050(6)
C24 0.0343(9) 0.0262(8) 0.0372(10) -0.0052(7) -0.0010(7) 0.0060(7)
C25 0.0506(12) 0.0372(10) 0.0397(11) -0.0061(8) 0.0155(9) 0.0033(9)
C26 0.0445(12) 0.0380(11) 0.0590(13) -0.0125(10) 0.0259(10) -0.0063(9)
C27 0.0270(9) 0.0313(9) 0.0527(12) -0.0124(8) 0.0059(8) 0.0006(7)
C28 0.0211(7) 0.0232(8) 0.0302(8) -0.0073(6) 0.0027(6) -0.0006(6)
C30 0.0286(8) 0.0221(8) 0.0359(9) -0.0081(7) 0.0009(7) -0.0048(6)
C31 0.0251(8) 0.0179(7) 0.0332(9) -0.0013(6) -0.0047(6) -0.0056(6)
C32 0.0278(8) 0.0218(8) 0.0298(8) 0.0005(6) -0.0042(6) -0.0047(6)
C33 0.0382(10) 0.0307(9) 0.0350(9) -0.0031(7) 0.0048(8) -0.0100(8)
C34 0.0600(13) 0.0409(11) 0.0272(9) 0.0048(8) -0.0057(9) -0.0217(10)
C35 0.0495(12) 0.0332(10) 0.0451(11) 0.0134(9) -0.0208(9) -0.0130(9)
C36 0.0300(9) 0.0223(8) 0.0504(11) 0.0054(8) -0.0107(8) -0.0041(7)
C37 0.0379(10) 0.0362(10) 0.0239(8) -0.0106(7) 0.0032(7) -0.0053(8)
C38 0.0476(11) 0.0463(11) 0.0196(8) -0.0041(7) 0.0046(7) -0.0105(9)
C39 0.0466(11) 0.0368(10) 0.0199(8) 0.0047(7) -0.0046(7) -0.0065(8)
F1 0.0306(6) 0.0896(11) 0.0582(8) 0.0327(8) 0.0028(6) 0.0132(6)
F2 0.0399(7) 0.0634(9) 0.0630(9) -0.0017(7) -0.0203(6) 0.0051(6)
F3A 0.0390(14) 0.0241(12) 0.079(2) 0.0101(13) -0.0099(14) -0.0003(10)
F4A 0.083(2) 0.089(3) 0.0267(14) 0.0138(19) 0.0079(13) 0.019(2)
F5A 0.064(3) 0.0201(14) 0.107(5) -0.014(2) -0.018(3) 0.0083(16)
F6A 0.0237(11) 0.066(3) 0.0269(15) -0.0087(14) -0.0011(10) 0.0113(14)
F3B 0.095(2) 0.066(2) 0.0599(18) 0.0040(14) 0.0005(15) 0.0089(15)
F4B 0.095(2) 0.066(2) 0.0599(18) 0.0040(14) 0.0005(15) 0.0089(15)
F5B 0.095(2) 0.066(2) 0.0599(18) 0.0040(14) 0.0005(15) 0.0089(15)
F6B 0.095(2) 0.066(2) 0.0599(18) 0.0040(14) 0.0005(15) 0.0089(15)
N4 0.0227(7) 0.0262(7) 0.0291(7) -0.0043(6) 0.0004(5) -0.0059(5)
N20 0.0294(7) 0.0227(7) 0.0208(7) 0.0017(5) -0.0028(5) -0.0010(6)
N29 0.0248(7) 0.0244(7) 0.0232(7) -0.0059(5) 0.0004(5) -0.0038(5)
P1 0.0304(3) 0.0387(3) 0.0325(3) 0.00714(19) -0.00422(19) 0.00680(19)

loop_
_atom_type_symbol
_atom_type_description
_atom_type_scat_dispersion_real
_atom_type_scat_dispersion_imag
_atom_type_scat_source
C C 0.0033 0.0016 'International Tables Vol C Tables 4.2.6.8 and 6.1.1.4'
H H 0.0000 0.0000 'International Tables Vol C Tables 4.2.6.8 and 6.1.1.4'
N N 0.0061 0.0033 'International Tables Vol C Tables 4.2.6.8 and 6.1.1.4'
F F 0.0171 0.0103 'International Tables Vol C Tables 4.2.6.8 and 6.1.1.4'
P P 0.1023 0.0942 'International Tables Vol C Tables 4.2.6.8 and 6.1.1.4'

loop_
_geom_angle_atom_site_label_1
_geom_angle_atom_site_label_2
_geom_angle_atom_site_label_3
_geom_angle
C2 C1 H1A 109.5
C2 C1 H1B 109.5
H1A C1 H1B 109.5
C2 C1 H1C 109.5
H1A C1 H1C 109.5
H1B C1 H1C 109.5
C1 C2 C19 109.97(12)
C1 C2 C28 109.84(13)
C19 C2 C28 113.79(13)
C1 C2 C3 110.42(13)
C19 C2 C3 106.51(13)
C28 C2 C3 106.17(12)
N4 C3 C2 114.05(13)
N4 C3 H3A 108.7
C2 C3 H3A 108.7
N4 C3 H3B 108.7
C2 C3 H3B 108.7
H3A C3 H3B 107.6
N4 C5 C6 111.78(14)
N4 C5 H5A 109.3
C6 C5 H5A 109.3
N4 C5 H5B 109.3
C6 C5 H5B 109.3
H5A C5 H5B 107.9
C7 C6 C11 118.06(16)
C7 C6 C5 120.96(15)
C11 C6 C5 120.98(16)
C8 C7 C6 121.04(17)
C8 C7 H7 119.5
C6 C7 H7 119.5
C7 C8 C9 120.06(18)
C7 C8 H8 120.0
C9 C8 H8 120.0
C10 C9 C8 119.47(17)
C10 C9 H9 120.3
C8 C9 H9 120.3
C9 C10 C11 120.34(17)
C9 C10 H10 119.8
C11 C10 H10 119.8
C10 C11 C6 121.01(17)
C10 C11 H11 119.5
C6 C11 H11 119.5
N4 C12 C13 110.63(14)
N4 C12 H12A 109.5
C13 C12 H12A 109.5
N4 C12 H12B 109.5
C13 C12 H12B 109.5
H12A C12 H12B 108.1
C14 C13 C18 118.44(18)
C14 C13 C12 119.61(16)
C18 C13 C12 121.80(17)
C15 C14 C13 121.17(18)
C15 C14 H14 119.4
C13 C14 H14 119.4
C16 C15 C14 119.8(2)
C16 C15 H15 120.1
C14 C15 H15 120.1
C17 C16 C15 119.9(2)
C17 C16 H16 120.0
C15 C16 H16 120.0
C16 C17 C18 120.35(19)
C16 C17 H17 119.8
C18 C17 H17 119.8
C17 C18 C13 120.18(19)
C17 C18 H18 119.9
C13 C18 H18 119.9
N20 C19 C2 114.79(12)
N20 C19 H19A 108.6
C2 C19 H19A 108.6
N20 C19 H19B 108.6
C2 C19 H19B 108.6
H19A C19 H19B 107.5
C22 C21 N20 113.39(13)
C22 C21 H21A 108.9
N20 C21 H21A 108.9
C22 C21 H21B 108.9
N20 C21 H21B 108.9
H21A C21 H21B 107.7
C27 C22 C23 119.16(17)
C27 C22 C21 119.53(16)
C23 C22 C21 121.31(16)
C24 C23 C22 120.54(17)
C24 C23 H23 119.7
C22 C23 H23 119.7
C25 C24 C23 119.83(18)
C25 C24 H24 120.1
C23 C24 H24 120.1
C24 C25 C26 119.98(19)
C24 C25 H25 120.0
C26 C25 H25 120.0
C27 C26 C25 120.41(19)
C27 C26 H26 119.8
C25 C26 H26 119.8
C26 C27 C22 120.07(18)
C26 C27 H27 120.0
C22 C27 H27 120.0
N29 C28 C2 113.92(13)
N29 C28 H28A 108.8
C2 C28 H28A 108.8
N29 C28 H28B 108.8
C2 C28 H28B 108.8
H28A C28 H28B 107.7
N29 C30 C31 113.16(13)
N29 C30 H30A 108.9
C31 C30 H30A 108.9
N29 C30 H30B 108.9
C31 C30 H30B 108.9
H30A C30 H30B 107.8
C36 C31 C32 118.35(17)
C36 C31 C30 121.41(16)
C32 C31 C30 120.23(15)
C33 C32 C31 120.62(16)
C33 C32 H32 119.7
C31 C32 H32 119.7
C32 C33 C34 120.21(19)
C32 C33 H33 119.9
C34 C33 H33 119.9
C35 C34 C33 119.41(19)
C35 C34 H34 120.3
C33 C34 H34 120.3
C34 C35 C36 120.52(18)
C34 C35 H35 119.7
C36 C35 H35 119.7
C35 C36 C31 120.88(19)
C35 C36 H36 119.6
C31 C36 H36 119.6
N29 C37 C38 112.53(14)
N29 C37 H37A 109.1
C38 C37 H37A 109.1
N29 C37 H37B 109.1
C38 C37 H37B 109.1
H37A C37 H37B 107.8
C39 C38 C37 113.94(16)
C39 C38 H38A 108.8
C37 C38 H38A 108.8
C39 C38 H38B 108.8
C37 C38 H38B 108.8
H38A C38 H38B 107.7
C38 C39 N20 112.09(15)
C38 C39 H39A 109.2
N20 C39 H39A 109.2
C38 C39 H39B 109.2
N20 C39 H39B 109.2
H39A C39 H39B 107.9
C5 N4 C3 111.72(14)
C5 N4 C12 111.57(13)
C3 N4 C12 112.33(13)
C21 N20 C39 108.69(13)
C21 N20 C19 113.32(13)
C39 N20 C19 111.47(13)
C21 N20 H20 112.5(13)
C39 N20 H20 104.4(13)
C19 N20 H20 106.1(13)
C30 N29 C37 109.09(13)
C30 N29 C28 112.72(13)
C37 N29 C28 111.41(13)
F6B P1 F3B 96.4(4)
F5A P1 F4A 96.7(3)
F6C P1 F2 89.8(5)
F6B P1 F2 88.8(3)
F5A P1 F2 93.9(2)
F3B P1 F2 90.5(2)
F4A P1 F2 93.21(16)
F6B P1 F5B 91.9(5)
F3B P1 F5B 171.5(4)
F2 P1 F5B 87.8(4)
F6C P1 F3C 96.0(9)
F2 P1 F3C 92.2(5)
F6C P1 F1 87.7(5)
F6B P1 F1 89.1(3)
F5A P1 F1 88.0(2)
F3B P1 F1 88.3(2)
F4A P1 F1 88.15(16)
F2 P1 F1 177.49(9)
F5B P1 F1 93.8(4)
F3C P1 F1 87.5(5)
F6B P1 F4B 176.0(4)
F3B P1 F4B 87.2(3)
F2 P1 F4B 89.4(2)
F5B P1 F4B 84.4(4)
F1 P1 F4B 92.7(2)
F5A P1 F6A 90.2(3)
F4A P1 F6A 172.0(2)
F2 P1 F6A 90.55(13)
F1 P1 F6A 87.84(13)
F6C P1 F5C 95.5(7)
F2 P1 F5C 87.4(5)
F3C P1 F5C 168.5(8)
F1 P1 F5C 93.3(5)

loop_
_geom_bond_atom_site_label_1
_geom_bond_atom_site_label_2
_geom_bond_distance
C1 C2 1.528(2)
C1 H1A 0.9800
C1 H1B 0.9800
C1 H1C 0.9800
C2 C19 1.538(2)
C2 C28 1.547(2)
C2 C3 1.548(2)
C3 N4 1.478(2)
C3 H3A 0.9900
C3 H3B 0.9900
C5 N4 1.470(2)
C5 C6 1.509(2)
C5 H5A 0.9900
C5 H5B 0.9900
C6 C7 1.392(3)
C6 C11 1.393(2)
C7 C8 1.387(3)
C7 H7 0.9500
C8 C9 1.390(3)
C8 H8 0.9500
C9 C10 1.378(3)
C9 H9 0.9500
C10 C11 1.387(3)
C10 H10 0.9500
C11 H11 0.9500
C12 N4 1.483(2)
C12 C13 1.512(3)
C12 H12A 0.9900
C12 H12B 0.9900
C13 C14 1.391(3)
C13 C18 1.399(3)
C14 C15 1.389(3)
C14 H14 0.9500
C15 C16 1.386(3)
C15 H15 0.9500
C16 C17 1.379(3)
C16 H16 0.9500
C17 C18 1.398(3)
C17 H17 0.9500
C18 H18 0.9500
C19 N20 1.518(2)
C19 H19A 0.9900
C19 H19B 0.9900
C21 C22 1.498(3)
C21 N20 1.511(2)
C21 H21A 0.9900
C21 H21B 0.9900
C22 C27 1.390(3)
C22 C23 1.398(2)
C23 C24 1.385(3)
C23 H23 0.9500
C24 C25 1.383(3)
C24 H24 0.9500
C25 C26 1.388(3)
C25 H25 0.9500
C26 C27 1.384(3)
C26 H26 0.9500
C27 H27 0.9500
C28 N29 1.486(2)
C28 H28A 0.9900
C28 H28B 0.9900
C30 N29 1.482(2)
C30 C31 1.506(2)
C30 H30A 0.9900
C30 H30B 0.9900
C31 C36 1.396(2)
C31 C32 1.396(2)
C32 C33 1.388(2)
C32 H32 0.9500
C33 C34 1.394(3)
C33 H33 0.9500
C34 C35 1.379(3)
C34 H34 0.9500
C35 C36 1.383(3)
C35 H35 0.9500
C36 H36 0.9500
C37 N29 1.484(2)
C37 C38 1.524(3)
C37 H37A 0.9900
C37 H37B 0.9900
C38 C39 1.514(3)
C38 H38A 0.9900
C38 H38B 0.9900
C39 N20 1.514(2)
C39 H39A 0.9900
C39 H39B 0.9900
F1 P1 1.6123(13)
F2 P1 1.5933(13)
F3A P1 1.676(3)
F4A P1 1.550(3)
F5A P1 1.527(6)
F6A P1 1.652(4)
F3B P1 1.549(5)
F4B P1 1.639(6)
F5B P1 1.604(11)
F6B P1 1.492(9)
F3C P1 1.605(14)
F4C P1 1.786(14)
F5C P1 1.675(15)
F6C P1 1.473(14)
N20 H20 0.90(2)

loop_
_geom_hbond_atom_site_label_D
_geom_hbond_atom_site_label_H
_geom_hbond_atom_site_label_A
_geom_hbond_distance_DH
_geom_hbond_distance_HA
_geom_hbond_distance_DA
_geom_hbond_angle_DHA
_geom_hbond_site_symmetry_A
C12 H12B F6B 0.99 2.43 3.367(9) 159 1_455
C12 H12B F6C 0.99 2.34 3.301(14) 164 1_455
C37 H37B F1 0.99 2.55 3.154(2) 119 .
C38 H38A F3B 0.99 2.55 3.336(5) 136 3_667
C38 H38A F3C 0.99 2.53 3.160(15) 122 3_667
C39 H39A F4A 0.99 2.46 3.275(4) 139 3_667
C39 H39A F3C 0.99 2.48 3.063(15) 117 3_667
N20 H20 N29 0.90(2) 2.01(2) 2.691(2) 131.9(17) .

loop_
_geom_torsion_atom_site_label_1
_geom_torsion_atom_site_label_2
_geom_torsion_atom_site_label_3
_geom_torsion_atom_site_label_4
_geom_torsion
C1 C2 C3 N4 57.12(18)
C19 C2 C3 N4 -62.26(17)
C28 C2 C3 N4 176.14(14)
N4 C5 C6 C7 -45.4(2)
N4 C5 C6 C11 133.68(17)
C11 C6 C7 C8 -1.4(3)
C5 C6 C7 C8 177.70(17)
C6 C7 C8 C9 0.6(3)
C7 C8 C9 C10 0.2(3)
C8 C9 C10 C11 -0.2(3)
C9 C10 C11 C6 -0.6(3)
C7 C6 C11 C10 1.4(3)
C5 C6 C11 C10 -177.69(17)
N4 C12 C13 C14 -72.41(19)
N4 C12 C13 C18 103.15(18)
C18 C13 C14 C15 -2.8(3)
C12 C13 C14 C15 172.88(16)
C13 C14 C15 C16 -0.2(3)
C14 C15 C16 C17 2.6(3)
C15 C16 C17 C18 -2.0(3)
C16 C17 C18 C13 -1.1(3)
C14 C13 C18 C17 3.4(3)
C12 C13 C18 C17 -172.18(16)
C1 C2 C19 N20 71.64(16)
C28 C2 C19 N20 -52.07(18)
C3 C2 C19 N20 -168.69(12)
N20 C21 C22 C27 82.2(2)
N20 C21 C22 C23 -98.81(18)
C27 C22 C23 C24 -0.7(2)
C21 C22 C23 C24 -179.70(15)
C22 C23 C24 C25 0.0(3)
C23 C24 C25 C26 0.1(3)
C24 C25 C26 C27 0.6(3)
C25 C26 C27 C22 -1.4(3)
C23 C22 C27 C26 1.5(3)
C21 C22 C27 C26 -179.58(17)
C1 C2 C28 N29 -73.01(17)
C19 C2 C28 N29 50.76(18)
C3 C2 C28 N29 167.59(13)
N29 C30 C31 C36 104.79(18)
N29 C30 C31 C32 -75.81(19)
C36 C31 C32 C33 -1.2(2)
C30 C31 C32 C33 179.35(15)
C31 C32 C33 C34 0.4(3)
C32 C33 C34 C35 0.4(3)
C33 C34 C35 C36 -0.4(3)
C34 C35 C36 C31 -0.4(3)
C32 C31 C36 C35 1.2(2)
C30 C31 C36 C35 -179.34(16)
N29 C37 C38 C39 57.1(2)
C37 C38 C39 N20 -58.0(2)
C6 C5 N4 C3 170.05(13)
C6 C5 N4 C12 -63.27(18)
C2 C3 N4 C5 -107.89(16)
C2 C3 N4 C12 125.84(15)
C13 C12 N4 C5 156.55(14)
C13 C12 N4 C3 -77.11(18)
C22 C21 N20 C39 -173.51(15)
C22 C21 N20 C19 61.98(19)
C38 C39 N20 C21 177.45(15)
C38 C39 N20 C19 -56.94(19)
C2 C19 N20 C21 -125.87(15)
C2 C19 N20 C39 111.13(15)
C31 C30 N29 C37 163.07(14)
C31 C30 N29 C28 -72.62(17)
C38 C37 N29 C30 -173.19(15)
C38 C37 N29 C28 61.73(19)
C2 C28 N29 C30 125.02(15)
C2 C28 N29 C37 -111.96(15)
